data_2210883
loop_
_publ_author_name
'Qiu, Xiao-Yang'
'Ma, Ji-Long'

_publ_section_title
;
 (<i>E</i>)-3-(2-Chlorophenyl)-1-(4-methoxyphenyl)prop-2-en-1-one
;
_journal_coeditor_code BI2076
_journal_issue 11
_journal_name_full 'Acta Crystallographica Section E'
_journal_page_first o5041
_journal_page_last o5042
_journal_paper_doi 10.1107/S1600536806041456
_journal_volume 62
_journal_year 2006
_chemical_formula_iupac 'C16 H13 Cl O2'
_chemical_formula_moiety 'C16 H13 Cl O2'
_chemical_formula_sum 'C16 H13 Cl O2'
_chemical_formula_weight 272.71
_chemical_name_systematic
;
(E)-3-(2-Chlorophenyl)-1-(4-methoxyphenyl)prop-2-en-1-one
;
_space_group_IT_number 61
_symmetry_cell_setting orthorhombic
_symmetry_space_group_name_Hall '-P 2ac 2ab'
_symmetry_space_group_name_H-M 'P b c a'
_atom_sites_solution_hydrogens geom
_atom_sites_solution_primary direct
_atom_sites_solution_secondary difmap
_audit_creation_method SHELXL97
_cell_angle_alpha 90.00
_cell_angle_beta 90.00
_cell_angle_gamma 90.00
_cell_formula_units_Z 8
_cell_length_a 7.4122(12)
_cell_length_b 11.2752(18)
_cell_length_c 32.189(5)
_cell_measurement_reflns_used 2369
_cell_measurement_temperature 298(2)
_cell_measurement_theta_max 26
_cell_measurement_theta_min 4.2
_cell_volume 2690.2(7)
_computing_cell_refinement 'SAINT (Bruker, 1998)'
_computing_data_collection 'SMART (Bruker, 1998)'
_computing_data_reduction SAINT
_computing_molecular_graphics 'SHELXTL (Sheldrick, 1997b)'
_computing_publication_material SHELXTL
_computing_structure_refinement 'SHELXL97 (Sheldrick, 1997a)'
_computing_structure_solution 'SHELXS97 (Sheldrick, 1997a)'
_diffrn_ambient_temperature 298(2)
_diffrn_measured_fraction_theta_full 0.999
_diffrn_measured_fraction_theta_max 0.999
_diffrn_measurement_device_type 'Bruker SMART APEX CCD area-detector'
_diffrn_measurement_method \w
_diffrn_radiation_monochromator graphite
_diffrn_radiation_source 'fine-focus sealed tube'
_diffrn_radiation_type MoK\a
_diffrn_radiation_wavelength 0.71073
_diffrn_reflns_av_R_equivalents 0.0419
_diffrn_reflns_av_sigmaI/netI 0.0286
_diffrn_reflns_limit_h_max 9
_diffrn_reflns_limit_h_min -9
_diffrn_reflns_limit_k_max 14
_diffrn_reflns_limit_k_min -13
_diffrn_reflns_limit_l_max 40
_diffrn_reflns_limit_l_min -27
_diffrn_reflns_number 14210
_diffrn_reflns_theta_full 26.42
_diffrn_reflns_theta_max 26.42
_diffrn_reflns_theta_min 2.53
_diffrn_standards_number 0
_exptl_absorpt_coefficient_mu 0.278
_exptl_absorpt_correction_T_max 0.975
_exptl_absorpt_correction_T_min 0.949
_exptl_absorpt_correction_type multi-scan
_exptl_absorpt_process_details '(SADABS; Sheldrick, 1996)'
_exptl_crystal_colour yellow
_exptl_crystal_density_diffrn 1.347
_exptl_crystal_density_method 'not measured'
_exptl_crystal_description block
_exptl_crystal_F_000 1136
_exptl_crystal_size_max 0.26
_exptl_crystal_size_mid 0.14
_exptl_crystal_size_min 0.08
_refine_diff_density_max 0.184
_refine_diff_density_min -0.250
_refine_ls_extinction_method none
_refine_ls_goodness_of_fit_ref 1.021
_refine_ls_hydrogen_treatment constr
_refine_ls_matrix_type full
_refine_ls_number_parameters 173
_refine_ls_number_reflns 2764
_refine_ls_number_restraints 0
_refine_ls_restrained_S_all 1.021
_refine_ls_R_factor_all 0.0804
_refine_ls_R_factor_gt 0.0424
_refine_ls_shift/su_max 0.000
_refine_ls_shift/su_mean 0.000
_refine_ls_structure_factor_coef Fsqd
_refine_ls_weighting_details 'calc w = 1/[\s^2^(Fo^2^)+(0.0556P)^2^+0.2906P] where P=(Fo^2^+2Fc^2^)/3'
_refine_ls_weighting_scheme calc
_refine_ls_wR_factor_gt 0.1064
_refine_ls_wR_factor_ref 0.1268
_reflns_number_gt 1652
_reflns_number_total 2764
_reflns_threshold_expression I>2\s(I)
_cod_data_source_file bi2076.cif
_cod_data_source_block I
_cod_original_cell_volume 2690.1(7)
_cod_database_code 2210883
_cod_database_fobs_code 2210883

loop_
_symmetry_equiv_pos_as_xyz
'x, y, z'
'-x+1/2, -y, z+1/2'
'-x, y+1/2, -z+1/2'
'x+1/2, -y+1/2, -z'
'-x, -y, -z'
'x-1/2, y, -z-1/2'
'x, -y-1/2, z-1/2'
'-x-1/2, y-1/2, z'

loop_
_atom_site_type_symbol
_atom_site_label
_atom_site_fract_x
_atom_site_fract_y
_atom_site_fract_z
_atom_site_U_iso_or_equiv
_atom_site_adp_type
_atom_site_calc_flag
_atom_site_refinement_flags
_atom_site_occupancy
Cl Cl1 1.09839(11) 0.00219(6) 0.44902(2) 0.1026(3) Uani d . 1
C C1 0.8612(2) 0.05849(16) 0.25752(6) 0.0560(5) Uani d . 1
O O1 0.8227(2) -0.07048(12) 0.31421(5) 0.0833(5) Uani d . 1
O O2 0.8962(2) 0.10969(15) 0.13007(5) 0.0838(5) Uani d . 1
C C2 0.8352(3) -0.03235(18) 0.22893(8) 0.0700(6) Uani d . 1
H H2 0.8091 -0.1083 0.2385 0.084 Uiso calc R 1
C C3 0.8472(3) -0.01271(19) 0.18739(8) 0.0761(7) Uani d . 1
H H3 0.8288 -0.0751 0.1690 0.091 Uiso calc R 1
C C4 0.8867(3) 0.09980(19) 0.17208(7) 0.0648(6) Uani d . 1
C C5 0.9135(3) 0.19121(17) 0.19973(7) 0.0638(6) Uani d . 1
H H5 0.9400 0.2670 0.1901 0.077 Uiso calc R 1
C C6 0.9010(3) 0.17009(16) 0.24180(7) 0.0617(6) Uani d . 1
H H6 0.9199 0.2325 0.2602 0.074 Uiso calc R 1
C C7 0.8502(3) 0.03186(17) 0.30251(7) 0.0614(5) Uani d . 1
C C8 0.8768(3) 0.12740(18) 0.33322(7) 0.0653(6) Uani d . 1
H H8 0.8655 0.2060 0.3249 0.078 Uiso calc R 1
C C9 0.9161(3) 0.10359(19) 0.37197(7) 0.0680(6) Uani d . 1
H H9 0.9241 0.0235 0.3786 0.082 Uiso calc R 1
C C10 0.9489(3) 0.18545(18) 0.40613(6) 0.0627(5) Uani d . 1
C C11 1.0260(3) 0.1478(2) 0.44354(7) 0.0697(6) Uani d . 1
C C12 1.0553(3) 0.2237(2) 0.47623(7) 0.0812(7) Uani d . 1
H H12 1.1067 0.1958 0.5007 0.097 Uiso calc R 1
C C13 1.0081(4) 0.3412(2) 0.47256(8) 0.0875(7) Uani d . 1
H H13 1.0267 0.3928 0.4947 0.105 Uiso calc R 1
C C14 0.9334(3) 0.3823(2) 0.43612(8) 0.0845(7) Uani d . 1
H H14 0.9026 0.4619 0.4335 0.101 Uiso calc R 1
C C15 0.9045(3) 0.30590(19) 0.40368(7) 0.0702(6) Uani d . 1
H H15 0.8538 0.3350 0.3793 0.084 Uiso calc R 1
C C16 0.9264(3) 0.2234(2) 0.11256(7) 0.0861(7) Uani d . 1
H H16A 0.8257 0.2741 0.1187 0.129 Uiso calc R 1
H H16B 0.9395 0.2162 0.0830 0.129 Uiso calc R 1
H H16C 1.0343 0.2570 0.1241 0.129 Uiso calc R 1

loop_
_atom_site_aniso_label
_atom_site_aniso_U_11
_atom_site_aniso_U_22
_atom_site_aniso_U_33
_atom_site_aniso_U_12
_atom_site_aniso_U_13
_atom_site_aniso_U_23
Cl1 0.1384(7) 0.0877(5) 0.0817(5) 0.0396(4) 0.0040(4) 0.0216(3)
C1 0.0445(11) 0.0433(10) 0.0802(14) 0.0026(8) -0.0001(9) -0.0009(9)
O1 0.0962(13) 0.0535(9) 0.1002(12) -0.0017(8) 0.0082(9) 0.0144(8)
O2 0.1000(13) 0.0800(11) 0.0715(11) -0.0080(9) 0.0002(8) -0.0102(8)
C2 0.0705(15) 0.0460(11) 0.0935(18) -0.0048(10) 0.0032(12) -0.0039(11)
C3 0.0805(17) 0.0569(13) 0.0908(18) -0.0089(11) 0.0009(13) -0.0183(12)
C4 0.0578(13) 0.0643(13) 0.0724(15) 0.0006(10) -0.0008(10) -0.0096(11)
C5 0.0662(14) 0.0506(12) 0.0746(15) -0.0036(10) -0.0036(10) -0.0007(10)
C6 0.0679(14) 0.0440(11) 0.0730(15) 0.0000(9) -0.0047(10) -0.0046(9)
C7 0.0530(12) 0.0505(12) 0.0807(15) 0.0048(9) 0.0025(10) 0.0084(10)
C8 0.0676(14) 0.0536(12) 0.0747(15) 0.0044(10) 0.0018(10) 0.0101(11)
C9 0.0687(15) 0.0556(12) 0.0796(16) 0.0057(10) 0.0029(11) 0.0115(11)
C10 0.0531(12) 0.0629(13) 0.0722(14) -0.0014(10) 0.0066(10) 0.0127(11)
C11 0.0705(14) 0.0694(14) 0.0693(14) 0.0053(11) 0.0088(11) 0.0175(11)
C12 0.0849(18) 0.0902(18) 0.0685(15) -0.0023(14) -0.0027(12) 0.0131(13)
C13 0.101(2) 0.0781(17) 0.0830(17) -0.0150(15) -0.0007(15) 0.0009(13)
C14 0.098(2) 0.0633(14) 0.0922(18) -0.0083(13) -0.0085(14) 0.0067(13)
C15 0.0683(14) 0.0644(13) 0.0779(15) -0.0027(11) -0.0059(11) 0.0109(12)
C16 0.0848(19) 0.0978(19) 0.0759(16) -0.0084(14) -0.0019(12) 0.0041(13)

loop_
_atom_type_symbol
_atom_type_description
_atom_type_scat_dispersion_real
_atom_type_scat_dispersion_imag
_atom_type_scat_source
C C 0.0033 0.0016 'International Tables Vol C Tables 4.2.6.8 and 6.1.1.4'
H H 0.0000 0.0000 'International Tables Vol C Tables 4.2.6.8 and 6.1.1.4'
O O 0.0106 0.0060 'International Tables Vol C Tables 4.2.6.8 and 6.1.1.4'
Cl Cl 0.1484 0.1585 'International Tables Vol C Tables 4.2.6.8 and 6.1.1.4'

loop_
_geom_angle_atom_site_label_1
_geom_angle_atom_site_label_2
_geom_angle_atom_site_label_3
_geom_angle
C6 C1 C2 117.1(2)
C6 C1 C7 123.49(18)
C2 C1 C7 119.35(18)
C4 O2 C16 118.54(17)
C3 C2 C1 121.5(2)
C3 C2 H2 119.3
C1 C2 H2 119.3
C2 C3 C4 120.7(2)
C2 C3 H3 119.6
C4 C3 H3 119.6
O2 C4 C5 125.1(2)
O2 C4 C3 115.98(19)
C5 C4 C3 118.9(2)
C4 C5 C6 119.8(2)
C4 C5 H5 120.1
C6 C5 H5 120.1
C5 C6 C1 121.95(19)
C5 C6 H6 119.0
C1 C6 H6 119.0
O1 C7 C8 120.1(2)
O1 C7 C1 119.89(19)
C8 C7 C1 119.98(17)
C9 C8 C7 121.24(19)
C9 C8 H8 119.4
C7 C8 H8 119.4
C8 C9 C10 128.8(2)
C8 C9 H9 115.6
C10 C9 H9 115.6
C11 C10 C15 116.1(2)
C11 C10 C9 121.7(2)
C15 C10 C9 122.20(19)
C12 C11 C10 122.3(2)
C12 C11 Cl1 117.57(18)
C10 C11 Cl1 120.05(18)
C11 C12 C13 119.6(2)
C11 C12 H12 120.2
C13 C12 H12 120.2
C12 C13 C14 120.0(2)
C12 C13 H13 120.0
C14 C13 H13 120.0
C15 C14 C13 120.0(2)
C15 C14 H14 120.0
C13 C14 H14 120.0
C14 C15 C10 122.0(2)
C14 C15 H15 119.0
C10 C15 H15 119.0
O2 C16 H16A 109.5
O2 C16 H16B 109.5
H16A C16 H16B 109.5
O2 C16 H16C 109.5
H16A C16 H16C 109.5
H16B C16 H16C 109.5

loop_
_geom_bond_atom_site_label_1
_geom_bond_atom_site_label_2
_geom_bond_distance
Cl1 C11 1.736(2)
C1 C6 1.388(3)
C1 C2 1.390(3)
C1 C7 1.481(3)
O1 C7 1.231(2)
O2 C4 1.359(3)
O2 C16 1.418(3)
C2 C3 1.358(3)
C2 H2 0.930
C3 C4 1.392(3)
C3 H3 0.930
C4 C5 1.376(3)
C5 C6 1.378(3)
C5 H5 0.930
C6 H6 0.930
C7 C8 1.475(3)
C8 C9 1.309(3)
C8 H8 0.930
C9 C10 1.456(3)
C9 H9 0.930
C10 C11 1.399(3)
C10 C15 1.400(3)
C11 C12 1.374(3)
C12 C13 1.375(3)
C12 H12 0.930
C13 C14 1.378(3)
C13 H13 0.930
C14 C15 1.371(3)
C14 H14 0.930
C15 H15 0.930
C16 H16A 0.960
C16 H16B 0.960
C16 H16C 0.960

loop_
_geom_hbond_atom_site_label_D
_geom_hbond_atom_site_label_H
_geom_hbond_atom_site_label_A
_geom_hbond_site_symmetry_A
_geom_hbond_distance_DH
_geom_hbond_distance_HA
_geom_hbond_distance_DA
_geom_hbond_angle_DHA
C5 H5 O1 3_755 0.93 2.54 3.353(3) 145.6
C15 H15 O1 8_765 0.93 2.69 3.615(3) 173.5

loop_
_geom_torsion_atom_site_label_1
_geom_torsion_atom_site_label_2
_geom_torsion_atom_site_label_3
_geom_torsion_atom_site_label_4
_geom_torsion
C6 C1 C2 C3 -0.4(3)
C7 C1 C2 C3 -178.80(19)
C1 C2 C3 C4 0.2(3)
C16 O2 C4 C5 -3.6(3)
C16 O2 C4 C3 176.7(2)
C2 C3 C4 O2 179.7(2)
C2 C3 C4 C5 0.0(3)
O2 C4 C5 C6 -179.70(18)
C3 C4 C5 C6 0.0(3)
C4 C5 C6 C1 -0.2(3)
C2 C1 C6 C5 0.4(3)
C7 C1 C6 C5 178.74(18)
C6 C1 C7 O1 -176.55(19)
C2 C1 C7 O1 1.7(3)
C6 C1 C7 C8 1.9(3)
C2 C1 C7 C8 -179.80(19)
O1 C7 C8 C9 17.0(3)
C1 C7 C8 C9 -161.44(19)
C7 C8 C9 C10 179.2(2)
C8 C9 C10 C11 -166.3(2)
C8 C9 C10 C15 14.1(3)
C15 C10 C11 C12 0.6(3)
C9 C10 C11 C12 -179.0(2)
C15 C10 C11 Cl1 -176.32(16)
C9 C10 C11 Cl1 4.1(3)
C10 C11 C12 C13 -0.1(4)
Cl1 C11 C12 C13 176.89(19)
C11 C12 C13 C14 -0.5(4)
C12 C13 C14 C15 0.6(4)
C13 C14 C15 C10 -0.1(4)
C11 C10 C15 C14 -0.5(3)
C9 C10 C15 C14 179.1(2)

loop_
_cod_related_entry_id
_cod_related_entry_database
_cod_related_entry_code
1 ChemSpider 30655084
